data_4301584
loop_
_publ_author_name
'P. Chandrasekaran'
'Kuppuswamy Arumugam'
'Upul Jayarathne'
'Lisa M. P\'erez'
'Joel T. Mague'
'James P. Donahue'

_publ_contact_author 'James P. Donahue'
_publ_contact_author_address
;
   James P. Donahue
   Department of Chemistry
   Tulane University
   Percival Stern Hall, Room 2015
   6400 Freret Street
   New Orleans, Louisiana 70118-5698
;
_publ_contact_author_email donahue@tulane.edu
_publ_section_title
;
Synthesis, Structures, and Properties of Mixed Dithiolene-Carbonyl and
Dithiolene-Phosphine Complexes of Tungsten
;
_journal_name_full 'Inorganic Chemistry'
_journal_page_first 2103
_journal_page_last 2113
_journal_paper_doi 10.1021/ic802016b
_journal_volume 48
_journal_year 2009
_chemical_formula_sum 'C12 H18 S6 W'
_chemical_formula_weight 538.47
_chemical_name_systematic
; 
 tungsten tris(cis-1,2-dimethyl-ene-1,2-dithiolate) 
;
_space_group_IT_number 15
_symmetry_cell_setting monoclinic
_symmetry_space_group_name_Hall '-C 2yc'
_symmetry_space_group_name_H-M 'C 1 2/c 1'
_atom_sites_solution_hydrogens geom
_atom_sites_solution_primary direct
_atom_sites_solution_secondary difmap
_audit_creation_method SHELXL-97
_cell_angle_alpha 90.00
_cell_angle_beta 108.089(2)
_cell_angle_gamma 90.00
_cell_formula_units_Z 4
_cell_length_a 15.344(2)
_cell_length_b 8.9176(13)
_cell_length_c 13.669(2)
_cell_measurement_reflns_used 7462
_cell_measurement_temperature 100(2)
_cell_measurement_theta_max 28.2835
_cell_measurement_theta_min 2.677
_cell_volume 1777.9(4)
_computing_cell_refinement 'Bruker SMART (Bruker-AXS, 2000)'
_computing_data_collection 'Bruker SMART (Bruker-AXS, 2000)'
_computing_data_reduction 'Bruker SAINT+ (Bruker-AXS, 2004)'
_computing_molecular_graphics 'Bruker SHELXTL (Bruker-AXS, 2000a)'
_computing_publication_material 'Bruker SHELXTL (Bruker-AXS, 2000a)'
_computing_structure_refinement 'SHELXL-97 (Sheldrick, 1997)'
_computing_structure_solution 'SHELXS-97 (Sheldrick, 1990)'
_diffrn_ambient_temperature 100(2)
_diffrn_measured_fraction_theta_full 0.998
_diffrn_measured_fraction_theta_max 0.998
_diffrn_measurement_device_type 'Bruker-AXS SMART APEX'
_diffrn_measurement_method 'phi and omega scans'
_diffrn_radiation_monochromator graphite
_diffrn_radiation_source 'fine-focus sealed tube'
_diffrn_radiation_type MoK\a
_diffrn_radiation_wavelength 0.71073
_diffrn_reflns_av_R_equivalents 0.0375
_diffrn_reflns_av_sigmaI/netI 0.0561
_diffrn_reflns_limit_h_max 19
_diffrn_reflns_limit_h_min -20
_diffrn_reflns_limit_k_max 11
_diffrn_reflns_limit_k_min -11
_diffrn_reflns_limit_l_max 18
_diffrn_reflns_limit_l_min -18
_diffrn_reflns_number 4235
_diffrn_reflns_theta_full 28.31
_diffrn_reflns_theta_max 28.31
_diffrn_reflns_theta_min 2.68
_exptl_absorpt_coefficient_mu 7.186
_exptl_absorpt_correction_T_max 0.8026
_exptl_absorpt_correction_T_min 0.4371
_exptl_absorpt_correction_type multi-scan
_exptl_absorpt_process_details 'SADABS (Sheldrick, 2002)'
_exptl_crystal_colour blue-red
_exptl_crystal_density_diffrn 2.012
_exptl_crystal_density_method 'not measured'
_exptl_crystal_description block
_exptl_crystal_F_000 1040
_exptl_crystal_size_max 0.14
_exptl_crystal_size_mid 0.11
_exptl_crystal_size_min 0.03
_refine_diff_density_max 1.690
_refine_diff_density_min -2.413
_refine_diff_density_rms 0.200
_refine_ls_extinction_method none
_refine_ls_goodness_of_fit_ref 1.040
_refine_ls_hydrogen_treatment mixed
_refine_ls_matrix_type full
_refine_ls_number_parameters 128
_refine_ls_number_reflns 2206
_refine_ls_number_restraints 3
_refine_ls_restrained_S_all 1.039
_refine_ls_R_factor_all 0.0436
_refine_ls_R_factor_gt 0.0377
_refine_ls_shift/su_max 0.000
_refine_ls_shift/su_mean 0.000
_refine_ls_structure_factor_coef Fsqd
_refine_ls_weighting_details 'calc w=1/[\s^2^(Fo^2^)+(0.0482P)^2^+7.8540P] where P=(Fo^2^+2Fc^2^)/3'
_refine_ls_weighting_scheme calc
_refine_ls_wR_factor_gt 0.0883
_refine_ls_wR_factor_ref 0.0907
_reflns_number_gt 2003
_reflns_number_total 2206
_reflns_threshold_expression >2\s(I)
_cod_data_source_file ic802016b_si_001_5.cif
_cod_data_source_block jpd139c_0m
_cod_original_cell_volume 1778.0(4)
_cod_original_sg_symbol_H-M 'C 2/c'
_cod_database_code 4301584

loop_
_symmetry_equiv_pos_as_xyz
'x, y, z'
'-x, y, -z+1/2'
'x+1/2, y+1/2, z'
'-x+1/2, y+1/2, -z+1/2'
'-x, -y, -z'
'x, -y, z-1/2'
'-x+1/2, -y+1/2, -z'
'x+1/2, -y+1/2, z-1/2'

loop_
_atom_site_label
_atom_site_type_symbol
_atom_site_fract_x
_atom_site_fract_y
_atom_site_fract_z
_atom_site_U_iso_or_equiv
_atom_site_adp_type
_atom_site_occupancy
_atom_site_symmetry_multiplicity
_atom_site_calc_flag
_atom_site_refinement_flags
_atom_site_disorder_assembly
_atom_site_disorder_group
W1A W 0.5000 0.78203(3) 0.7500 0.01385(11) Uani 0.8753(19) 2 d SP . .
S1A S 0.5785(9) 0.9066(13) 0.6514(12) 0.0262(14) Uani 0.396(3) 1 d P A 1
S2A S 0.6088(4) 0.9085(7) 0.8847(5) 0.0240(8) Uani 0.396(3) 1 d P A 1
S3A S 0.5318(6) 0.5887(14) 0.8706(10) 0.0267(12) Uani 0.396(3) 1 d P A 1
C1A C 0.6744(9) 0.9941(15) 0.7325(11) 0.0276(19) Uiso 0.497(4) 1 d P A 1
C2A C 0.6877(9) 0.9941(15) 0.8355(10) 0.0252(18) Uiso 0.497(4) 1 d P A 1
C3A C 0.5206(10) 0.4189(18) 0.8033(13) 0.033(2) Uiso 0.497(4) 1 d P . 1
C4A C 0.7369(10) 1.0679(18) 0.6854(12) 0.039(2) Uiso 0.497(4) 1 d P A 1
H4A1 H 0.7217 1.1747 0.6759 0.059 Uiso 0.497(4) 1 calc PR A 1
H4A2 H 0.7306 1.0219 0.6184 0.059 Uiso 0.497(4) 1 calc PR A 1
H4A3 H 0.8002 1.0563 0.7303 0.059 Uiso 0.497(4) 1 calc PR A 1
C5A C 0.7657(10) 1.0675(18) 0.9131(11) 0.037(2) Uiso 0.497(4) 1 d P A 1
H5A1 H 0.8109 0.9914 0.9478 0.056 Uiso 0.497(4) 1 calc PR A 1
H5A2 H 0.7435 1.1194 0.9639 0.056 Uiso 0.497(4) 1 calc PR A 1
H5A3 H 0.7945 1.1401 0.8789 0.056 Uiso 0.497(4) 1 calc PR A 1
C6A C 0.5363(13) 0.2774(19) 0.8678(14) 0.047(3) Uiso 0.497(4) 1 d P A 1
H6A1 H 0.4873 0.2052 0.8368 0.071 Uiso 0.497(4) 1 calc PR A 1
H6A2 H 0.5360 0.3018 0.9376 0.071 Uiso 0.497(4) 1 calc PR A 1
H6A3 H 0.5956 0.2335 0.8708 0.071 Uiso 0.497(4) 1 calc PR A 1
S1B S 0.5948(7) 0.8676(9) 0.6529(9) 0.0262(14) Uani 0.504(3) 1 d P A 2
S2B S 0.6300(3) 0.8578(5) 0.8883(4) 0.0240(8) Uani 0.504(3) 1 d P A 2
S3B S 0.5024(4) 0.5784(10) 0.8634(8) 0.0267(12) Uani 0.504(3) 1 d P A 2
C1B C 0.6896(9) 0.9492(15) 0.7355(10) 0.0276(19) Uiso 0.503(4) 1 d P A 2
C2B C 0.7035(8) 0.9449(14) 0.8408(10) 0.0252(18) Uiso 0.503(4) 1 d P A 2
C3B C 0.4929(10) 0.4182(18) 0.8018(13) 0.033(2) Uiso 0.503(4) 1 d P . 2
C4B C 0.7564(11) 1.0028(18) 0.6855(12) 0.039(2) Uiso 0.503(4) 1 d P A 2
H4B1 H 0.8171 1.0109 0.7369 0.059 Uiso 0.503(4) 1 calc PR A 2
H4B2 H 0.7373 1.1014 0.6545 0.059 Uiso 0.503(4) 1 calc PR A 2
H4B3 H 0.7590 0.9317 0.6318 0.059 Uiso 0.503(4) 1 calc PR A 2
C5B C 0.7886(10) 1.0018(17) 0.9171(11) 0.037(2) Uiso 0.503(4) 1 d P A 2
H5B1 H 0.8415 0.9464 0.9100 0.056 Uiso 0.503(4) 1 calc PR A 2
H5B2 H 0.7847 0.9878 0.9867 0.056 Uiso 0.503(4) 1 calc PR A 2
H5B3 H 0.7957 1.1087 0.9049 0.056 Uiso 0.503(4) 1 calc PR A 2
C6B C 0.4945(13) 0.2818(19) 0.8641(14) 0.047(3) Uiso 0.503(4) 1 d P A 2
H6B1 H 0.4315 0.2510 0.8570 0.071 Uiso 0.503(4) 1 calc PR A 2
H6B2 H 0.5272 0.3031 0.9365 0.071 Uiso 0.503(4) 1 calc PR A 2
H6B3 H 0.5259 0.2008 0.8399 0.071 Uiso 0.503(4) 1 calc PR A 2
W1B W 0.5000 0.2277(6) 0.7500 0.0531(15) Uani 0.1247(19) 2 d SP . 3
S4 S 0.6225(14) 0.131(4) 0.8864(13) 0.079(10) Uani 0.10 1 d P B 3
S5 S 0.4096(15) 0.130(4) 0.8462(12) 0.068(8) Uani 0.10 1 d P C 3
S6 S 0.5157(12) 0.434(3) 0.8660(13) 0.053(6) Uani 0.10 1 d P D 3

loop_
_atom_site_aniso_label
_atom_site_aniso_U_11
_atom_site_aniso_U_22
_atom_site_aniso_U_33
_atom_site_aniso_U_23
_atom_site_aniso_U_13
_atom_site_aniso_U_12
W1A 0.01315(16) 0.01247(16) 0.01635(17) 0.000 0.00519(11) 0.000
S1A 0.027(3) 0.035(4) 0.0187(9) -0.007(3) 0.010(2) -0.015(2)
S2A 0.021(2) 0.034(3) 0.0192(9) -0.0065(18) 0.0081(13) -0.0100(14)
S3A 0.044(4) 0.0143(14) 0.0218(16) 0.0022(11) 0.011(3) -0.008(3)
S1B 0.027(3) 0.035(4) 0.0187(9) -0.007(3) 0.010(2) -0.015(2)
S2B 0.021(2) 0.034(3) 0.0192(9) -0.0065(18) 0.0081(13) -0.0100(14)
S3B 0.044(4) 0.0143(14) 0.0218(16) 0.0022(11) 0.011(3) -0.008(3)
W1B 0.0325(19) 0.111(4) 0.0140(16) 0.000 0.0041(12) 0.000
S4 0.045(11) 0.18(3) 0.010(7) 0.010(11) 0.004(7) 0.068(15)
S5 0.052(12) 0.14(2) 0.010(7) -0.015(10) 0.009(7) -0.051(14)
S6 0.031(9) 0.108(19) 0.016(8) -0.021(9) 0.002(7) -0.003(9)

loop_
_atom_type_symbol
_atom_type_description
_atom_type_scat_dispersion_real
_atom_type_scat_dispersion_imag
_atom_type_scat_source
C C 0.0033 0.0016 'International Tables Vol C Tables 4.2.6.8 and 6.1.1.4'
H H 0.0000 0.0000 'International Tables Vol C Tables 4.2.6.8 and 6.1.1.4'
S S 0.1246 0.1234 'International Tables Vol C Tables 4.2.6.8 and 6.1.1.4'
W W -0.8490 6.8722 'International Tables Vol C Tables 4.2.6.8 and 6.1.1.4'

loop_
_geom_angle_atom_site_label_1
_geom_angle_atom_site_label_2
_geom_angle_atom_site_label_3
_geom_angle
_geom_angle_site_symmetry_1
_geom_angle_site_symmetry_3
_geom_angle_publ_flag
S3A W1A S3A 84.5(7) 2_656 . ?
S3A W1A S1A 88.6(5) 2_656 . ?
S3A W1A S1A 136.4(4) . . ?
S3A W1A S1A 136.4(4) 2_656 2_656 ?
S3A W1A S1A 88.6(5) . 2_656 ?
S1A W1A S1A 123.5(5) . 2_656 ?
S3A W1A S2A 148.2(2) 2_656 . ?
S3A W1A S2A 81.9(3) . . ?
S1A W1A S2A 81.8(4) . . ?
S1A W1A S2A 71.9(3) 2_656 . ?
S3A W1A S2A 81.9(3) 2_656 2_656 ?
S3A W1A S2A 148.2(2) . 2_656 ?
S1A W1A S2A 71.9(3) . 2_656 ?
S1A W1A S2A 81.8(4) 2_656 2_656 ?
S2A W1A S2A 122.7(3) . 2_656 ?
S3A W1A S1B 127.0(3) 2_656 2_656 ?
S3A W1A S1B 82.7(4) . 2_656 ?
S1A W1A S1B 132.87(17) . 2_656 ?
S1A W1A S1B 10.3(3) 2_656 2_656 ?
S2A W1A S1B 79.5(3) . 2_656 ?
S2A W1A S1B 82.8(3) 2_656 2_656 ?
S3A W1A S1B 82.7(4) 2_656 . ?
S3A W1A S1B 127.0(3) . . ?
S1A W1A S1B 10.3(3) . . ?
S1A W1A S1B 132.87(17) 2_656 . ?
S2A W1A S1B 82.8(3) . . ?
S2A W1A S1B 79.5(3) 2_656 . ?
S1B W1A S1B 142.6(3) 2_656 . ?
S3A W1A S3B 10.7(3) 2_656 2_656 ?
S3A W1A S3B 81.60(14) . 2_656 ?
S1A W1A S3B 83.9(4) . 2_656 ?
S1A W1A S3B 145.9(3) 2_656 2_656 ?
S2A W1A S3B 137.6(2) . 2_656 ?
S2A W1A S3B 89.6(2) 2_656 2_656 ?
S1B W1A S3B 136.0(3) 2_656 2_656 ?
S1B W1A S3B 76.7(3) . 2_656 ?
S3A W1A S3B 81.60(14) 2_656 . ?
S3A W1A S3B 10.7(3) . . ?
S1A W1A S3B 145.9(3) . . ?
S1A W1A S3B 83.9(4) 2_656 . ?
S2A W1A S3B 89.6(2) . . ?
S2A W1A S3B 137.6(2) 2_656 . ?
S1B W1A S3B 76.7(3) 2_656 . ?
S1B W1A S3B 136.0(3) . . ?
S3B W1A S3B 80.6(5) 2_656 . ?
S3A W1A S2B 135.4(2) 2_656 . ?
S3A W1A S2B 73.0(2) . . ?
S1A W1A S2B 82.5(4) . . ?
S1A W1A S2B 82.1(4) 2_656 . ?
S2A W1A S2B 13.32(12) . . ?
S2A W1A S2B 134.50(19) 2_656 . ?
S1B W1A S2B 88.4(3) 2_656 . ?
S1B W1A S2B 81.1(3) . . ?
S3B W1A S2B 124.99(18) 2_656 . ?
S3B W1A S2B 81.94(19) . . ?
S3A W1A S2B 73.0(2) 2_656 2_656 ?
S3A W1A S2B 135.4(2) . 2_656 ?
S1A W1A S2B 82.1(4) . 2_656 ?
S1A W1A S2B 82.5(4) 2_656 2_656 ?
S2A W1A S2B 134.50(19) . 2_656 ?
S2A W1A S2B 13.32(12) 2_656 2_656 ?
S1B W1A S2B 81.1(3) 2_656 2_656 ?
S1B W1A S2B 88.4(3) . 2_656 ?
S3B W1A S2B 81.94(19) 2_656 2_656 ?
S3B W1A S2B 124.99(18) . 2_656 ?
S2B W1A S2B 147.0(2) . 2_656 ?
C1A S1A W1A 109.4(9) . . ?
C2A S2A W1A 108.6(5) . . ?
C3A S3A W1A 107.7(8) . . ?
C2A C1A C4A 123.2(13) . . ?
C2A C1A S1A 119.2(12) . . ?
C4A C1A S1A 117.6(12) . . ?
C1A C2A C5A 124.7(13) . . ?
C1A C2A S2A 120.3(11) . . ?
C5A C2A S2A 115.0(10) . . ?
C3A C3A C6A 123.0(9) 2_656 . ?
C3A C3A S3A 119.1(7) 2_656 . ?
C6A C3A S3A 116.3(13) . . ?
C1B S1B W1A 108.1(7) . . ?
C2B S2B W1A 109.0(5) . . ?
C3B S3B W1A 110.4(8) . . ?
C2B C1B C4B 125.8(12) . . ?
C2B C1B S1B 120.0(11) . . ?
C4B C1B S1B 113.8(11) . . ?
C1B C2B C5B 122.4(12) . . ?
C1B C2B S2B 121.0(10) . . ?
C5B C2B S2B 116.2(10) . . ?
C6B C3B C3B 124.2(9) . 2_656 ?
C6B C3B S3B 115.9(13) . . ?
C3B C3B S3B 118.0(7) 2_656 . ?
S5 W1B S5 136.5(16) 2_656 . ?
S5 W1B S4 83.5(9) 2_656 2_656 ?
S5 W1B S4 81.0(6) . 2_656 ?
S5 W1B S4 81.0(6) 2_656 . ?
S5 W1B S4 83.5(9) . . ?
S4 W1B S4 137.1(18) 2_656 . ?
S5 W1B S6 134.4(9) 2_656 . ?
S5 W1B S6 82.6(8) . . ?
S4 W1B S6 134.1(10) 2_656 . ?
S4 W1B S6 82.3(9) . . ?
S5 W1B S6 82.6(8) 2_656 2_656 ?
S5 W1B S6 134.4(9) . 2_656 ?
S4 W1B S6 82.3(9) 2_656 2_656 ?
S4 W1B S6 134.1(10) . 2_656 ?
S6 W1B S6 79.4(12) . 2_656 ?

loop_
_geom_bond_atom_site_label_1
_geom_bond_atom_site_label_2
_geom_bond_distance
_geom_bond_site_symmetry_2
_geom_bond_publ_flag
W1A S3A 2.330(13) 2_656 ?
W1A S3A 2.330(13) . ?
W1A S1A 2.347(15) . ?
W1A S1A 2.347(15) 2_656 ?
W1A S2A 2.354(7) . ?
W1A S2A 2.354(6) 2_656 ?
W1A S1B 2.379(11) 2_656 ?
W1A S1B 2.379(11) . ?
W1A S3B 2.381(9) 2_656 ?
W1A S3B 2.381(9) . ?
W1A S2B 2.381(5) . ?
W1A S2B 2.381(5) 2_656 ?
S1A C1A 1.73(2) . ?
S2A C2A 1.733(15) . ?
S3A C3A 1.75(2) . ?
C1A C2A 1.359(19) . ?
C1A C4A 1.47(2) . ?
C2A C5A 1.483(19) . ?
C3A C3A 1.40(3) 2_656 ?
C3A C6A 1.52(2) . ?
S1B C1B 1.704(18) . ?
S2B C2B 1.658(14) . ?
S3B C3B 1.642(19) . ?
C1B C2B 1.388(18) . ?
C1B C4B 1.48(2) . ?
C2B C5B 1.485(18) . ?
C3B C6B 1.48(2) . ?
C3B C3B 1.50(3) 2_656 ?
W1B S5 2.356(18) 2_656 ?
W1B S5 2.356(18) . ?
W1B S4 2.362(16) 2_656 ?
W1B S4 2.362(16) . ?
W1B S6 2.39(2) . ?
W1B S6 2.39(2) 2_656 ?
